data_4310754
loop_
_publ_author_name
'E. Effendy'
'Fabio Marchetti'
'Claudio Pettinari'
'Riccardo Pettinari'
'Massimo Ricciutelli'
'Brian W. Skelton'
'Allan H. White'

_publ_contact_author_address
;
   Department of Chemistry
   University of Western Australia
   35 Stirling Hwy
   Crawley
   Western Australia 6009
   Australia
;
_publ_contact_author_email bws@crystal.uwa.edu.au
_publ_contact_author_fax (+61)_08_9380_1118
_publ_contact_author_name 'B. W. Skelton'
_publ_contact_author_phone (+61)_08-9380_3481
_publ_section_title
;
 (Bis(1,2,4-triazol-1-yl)methane)silver(I) Phosphino Complexes: Structures
 and Spectroscopic Properties of Mixed-Ligand Coordination Polymers
;
_journal_name_full 'Inorganic Chemistry'
_journal_page_first 2157
_journal_page_last 2165
_journal_paper_doi 10.1021/ic0353413
_journal_volume 43
_journal_year 2004
_chemical_formula_moiety 'C31 H33 Ag2 N13 O3 P1, N O3'
_chemical_formula_sum 'C31 H33 Ag2 N14 O6 P'
_chemical_formula_weight 944.41
_space_group_IT_number 2
_symmetry_cell_setting triclinic
_symmetry_space_group_name_Hall '-P 1'
_symmetry_space_group_name_H-M 'P -1'
_cell_angle_alpha 76.802(2)
_cell_angle_beta 77.954(2)
_cell_angle_gamma 62.5980(10)
_cell_formula_units_Z 2
_cell_length_a 10.5051(7)
_cell_length_b 11.3410(8)
_cell_length_c 17.5390(10)
_cell_measurement_reflns_used 8192
_cell_measurement_temperature 150(2)
_cell_measurement_theta_max 32.2
_cell_measurement_theta_min 2.3
_cell_volume 1793.1(2)
_computing_cell_refinement 'Siemens SAINT (Siemens, 1995)'
_computing_data_collection 'Siemens SMART (Siemens, 1995)'
_computing_data_reduction xtal
_computing_molecular_graphics xtal
_computing_publication_material 'xtal BONDLA CIFIO'
_computing_structure_refinement 'xtal CRYLSQ'
_computing_structure_solution xtal
_diffrn_ambient_temperature 150(2)
_diffrn_measured_fraction_theta_full 1.0
_diffrn_measured_fraction_theta_max .98
_diffrn_measurement_device_type
;
Bruker SMART CCD diffractometer
;
_diffrn_measurement_method '\w scans'
_diffrn_radiation_detector 'CCD area detector'
_diffrn_radiation_monochromator graphite
_diffrn_radiation_source 'sealed tube'
_diffrn_radiation_type 'Mo K\a'
_diffrn_radiation_wavelength .71073
_diffrn_reflns_av_R_equivalents .024
_diffrn_reflns_av_sigmaI/netI .098
_diffrn_reflns_limit_h_max 17
_diffrn_reflns_limit_h_min -17
_diffrn_reflns_limit_k_max 19
_diffrn_reflns_limit_k_min -18
_diffrn_reflns_limit_l_max 30
_diffrn_reflns_limit_l_min -30
_diffrn_reflns_number 31385
_diffrn_reflns_theta_full 36.5
_diffrn_reflns_theta_max 37.0
_diffrn_reflns_theta_min 2.05
_diffrn_standards_decay_% 0
_exptl_absorpt_coefficient_mu 1.202
_exptl_absorpt_correction_T_max .863
_exptl_absorpt_correction_T_min .722
_exptl_absorpt_correction_type multi-scan
_exptl_absorpt_process_details
;
 SADABS; Sheldrick, 1996
;
_exptl_crystal_colour colourless
_exptl_crystal_density_diffrn 1.749
_exptl_crystal_density_method 'not measured'
_exptl_crystal_description pyramid
_exptl_crystal_F_000 948
_exptl_crystal_size_max .25
_exptl_crystal_size_mid .2
_exptl_crystal_size_min .16
_refine_diff_density_max 2.436
_refine_diff_density_min -1.114
_refine_ls_extinction_method none
_refine_ls_goodness_of_fit_all .938
_refine_ls_goodness_of_fit_ref 1.004
_refine_ls_hydrogen_treatment refall
_refine_ls_matrix_type full
_refine_ls_number_constraints 0
_refine_ls_number_parameters 619
_refine_ls_number_reflns 11922
_refine_ls_number_restraints 0
_refine_ls_R_factor_all .07
_refine_ls_R_factor_gt .038
_refine_ls_shift/su_max .001
_refine_ls_shift/su_mean .00007
_refine_ls_structure_factor_coef F
_refine_ls_weighting_scheme calc
_refine_ls_wR_factor_all .047
_refine_ls_wR_factor_ref .041
_reflns_d_resolution_high .583
_reflns_d_resolution_low 9.931
_reflns_Friedel_coverage 0
_reflns_limit_h_max 17
_reflns_limit_h_min 0
_reflns_limit_k_max 19
_reflns_limit_k_min -16
_reflns_limit_l_max 30
_reflns_limit_l_min -28
_reflns_number_gt 11922
_reflns_number_total 17806
_reflns_threshold_expression 'F    > 4.00 sig(F   )'
_cod_data_source_file ic0353413si20031119_095931_5.cif
_cod_data_source_block nootz
_cod_original_sg_symbol_Hall -p_1
_cod_original_formula_sum 'C31 H33 Ag2 N14 O6 P1'
_cod_database_code 4310754

loop_
_symmetry_equiv_pos_as_xyz
+x,+y,+z
-x,-y,-z

loop_
_atom_site_label
_atom_site_fract_x
_atom_site_fract_y
_atom_site_fract_z
_atom_site_U_iso_or_equiv
_atom_site_adp_type
_atom_site_calc_flag
_atom_site_calc_attached_atom
_atom_site_occupancy
_atom_site_disorder_assembly
_atom_site_disorder_group
Ag1 .743578(18) .365842(16) .222694(9) .02510(14) Uani ? ? 1.00000 ? ?
Ag2 -.308575(18) .959224(18) .401136(11) .03053(15) Uani ? ? 1.00000 ? ?
C1 .2887(2) .6895(2) .42358(12) .0222(16) Uani ? ? 1.00000 ? ?
N111 .39297(18) .65646(16) .35462(10) .0201(13) Uani ? ? 1.00000 ? ?
N112 .3993(2) .75060(17) .29201(11) .0241(15) Uani ? ? 1.00000 ? ?
C113 .5070(2) .6770(2) .24404(13) .0234(17) Uani ? ? 1.00000 ? ?
N114 .56850(19) .54352(17) .27199(10) .0222(14) Uani ? ? 1.00000 ? ?
C115 .4933(2) .5347(2) .34219(12) .0217(16) Uani ? ? 1.00000 ? ?
N121 .14533(18) .72702(17) .40474(10) .0211(14) Uani ? ? 1.00000 ? ?
N122 .1209(2) .64686(19) .36823(12) .0275(16) Uani ? ? 1.00000 ? ?
C123 -.0195(2) .7088(2) .36732(13) .0261(18) Uani ? ? 1.00000 ? ?
N124 -.0857(2) .82189(19) .40114(11) .0262(16) Uani ? ? 1.00000 ? ?
C125 .0219(2) .8301(2) .42419(13) .0252(17) Uani ? ? 1.00000 ? ?
C2 1.1270(3) .3575(2) .39336(15) .032(2) Uani ? ? 1.00000 ? ?
N211 1.0719(2) .39176(18) .31801(11) .0236(14) Uani ? ? 1.00000 ? ?
N212 1.1614(2) .3688(2) .24901(12) .035(2) Uani ? ? 1.00000 ? ?
C213 1.0694(3) .4054(3) .19820(14) .031(2) Uani ? ? 1.00000 ? ?
N214 .9287(2) .4509(2) .22848(12) .0304(18) Uani ? ? 1.00000 ? ?
C215 .9356(2) .4414(2) .30401(14) .0267(19) Uani ? ? 1.00000 ? ?
N221 1.2463(2) .22511(18) .39893(11) .0244(15) Uani ? ? 1.00000 ? ?
N222 1.2314(2) .1126(2) .39689(13) .0314(18) Uani ? ? 1.00000 ? ?
C223 1.3649(3) .0184(2) .39892(14) .0279(19) Uani ? ? 1.00000 ? ?
N224 1.4627(2) .06371(19) .40198(11) .0254(15) Uani ? ? 1.00000 ? ?
C225 1.3834(3) .1945(2) .40187(13) .0259(18) Uani ? ? 1.00000 ? ?
P .84116(5) .21081(5) .13041(3) .0170(4) Uani ? ? 1.00000 ? ?
C11 1.0366(2) .15340(19) .10975(11) .0190(15) Uani ? ? 1.00000 ? ?
C12 1.1226(2) .0960(2) .17226(13) .0227(16) Uani ? ? 1.00000 ? ?
C121 1.0622(3) .0699(3) .25658(14) .031(2) Uani ? ? 1.00000 ? ?
C13 1.2702(2) .0620(2) .15525(15) .029(2) Uani ? ? 1.00000 ? ?
C14 1.3325(3) .0836(2) .07845(16) .033(2) Uani ? ? 1.00000 ? ?
C15 1.2491(3) .1382(2) .01689(15) .031(2) Uani ? ? 1.00000 ? ?
C16 1.1017(2) .1729(2) .03259(13) .0234(17) Uani ? ? 1.00000 ? ?
C21 .8160(2) .05639(19) .15917(11) .0185(15) Uani ? ? 1.00000 ? ?
C22 .6787(2) .0622(2) .19065(11) .0213(16) Uani ? ? 1.00000 ? ?
C221 .5464(2) .1934(2) .19795(15) .028(2) Uani ? ? 1.00000 ? ?
C23 .6663(3) -.0585(2) .21427(13) .0256(19) Uani ? ? 1.00000 ? ?
C24 .7841(3) -.1820(2) .20624(13) .028(2) Uani ? ? 1.00000 ? ?
C25 .9184(3) -.1870(2) .17371(13) .0260(18) Uani ? ? 1.00000 ? ?
C26 .9335(2) -.0679(2) .15105(12) .0220(16) Uani ? ? 1.00000 ? ?
C31 .7723(2) .2824(2) .03443(11) .0194(15) Uani ? ? 1.00000 ? ?
C32 .7478(2) .4149(2) -.00046(12) .0236(17) Uani ? ? 1.00000 ? ?
C321 .7844(4) .5027(3) .03571(17) .037(3) Uani ? ? 1.00000 ? ?
C33 .6894(3) .4657(2) -.07172(14) .031(2) Uani ? ? 1.00000 ? ?
C34 .6556(3) .3908(3) -.10863(15) .036(2) Uani ? ? 1.00000 ? ?
C35 .6800(3) .2602(3) -.07489(14) .034(2) Uani ? ? 1.00000 ? ?
C36 .7383(2) .2068(2) -.00352(13) .0256(18) Uani ? ? 1.00000 ? ?
N1 .7602(2) .20139(18) .40165(11) .0256(15) Uani ? ? 1.00000 ? ?
O11 .6935(2) .20459(19) .35007(10) .0365(17) Uani ? ? 1.00000 ? ?
O12 .7940(2) .10314(16) .45733(10) .0325(15) Uani ? ? 1.00000 ? ?
O13 .7920(2) .2943(2) .40051(13) .047(2) Uani ? ? 1.00000 ? ?
N2 .6588(2) .64323(19) .44872(10) .0240(16) Uani ? ? 1.00000 ? ?
O21 .6567(2) .70826(19) .38089(10) .0349(17) Uani ? ? 1.00000 ? ?
O22 .5420(2) .6602(2) .49227(10) .0366(18) Uani ? ? 1.00000 ? ?
O23 .7762(2) .56157(18) .47360(10) .0345(16) Uani ? ? 1.00000 ? ?
H1a .288(3) .765(3) .4410(16) .029(7) Uiso ? ? 1.00000 ? ?
H1b .314(3) .621(3) .4611(16) .025(7) Uiso ? ? 1.00000 ? ?
H113 .537(3) .712(3) .2004(17) .033(7) Uiso ? ? 1.00000 ? ?
H115 .507(3) .455(3) .3812(15) .023(6) Uiso ? ? 1.00000 ? ?
H123 -.070(3) .677(3) .3471(17) .033(7) Uiso ? ? 1.00000 ? ?
H125 .020(3) .895(3) .4446(17) .035(8) Uiso ? ? 1.00000 ? ?
H2a 1.048(4) .362(3) .4291(19) .044(9) Uiso ? ? 1.00000 ? ?
H2b 1.167(3) .417(3) .4008(17) .038(8) Uiso ? ? 1.00000 ? ?
H213 1.096(3) .403(3) .1457(17) .030(7) Uiso ? ? 1.00000 ? ?
H215 .864(4) .464(3) .339(2) .052(10) Uiso ? ? 1.00000 ? ?
H223 1.394(3) -.075(3) .3966(19) .049(9) Uiso ? ? 1.00000 ? ?
H225 1.413(3) .260(3) .4002(17) .035(8) Uiso ? ? 1.00000 ? ?
H121a .997(5) .047(4) .261(2) .072(13) Uiso ? ? 1.00000 ? ?
H121b 1.125(4) .028(4) .290(2) .069(12) Uiso ? ? 1.00000 ? ?
H121c 1.013(5) .144(4) .279(2) .075(13) Uiso ? ? 1.00000 ? ?
H13 1.326(3) .027(3) .1973(16) .028(7) Uiso ? ? 1.00000 ? ?
H14 1.429(4) .070(4) .067(2) .067(11) Uiso ? ? 1.00000 ? ?
H15 1.276(3) .155(3) -.0359(18) .040(8) Uiso ? ? 1.00000 ? ?
H16 1.047(3) .211(2) -.0072(15) .020(6) Uiso ? ? 1.00000 ? ?
H221a .469(3) .176(3) .2172(18) .043(8) Uiso ? ? 1.00000 ? ?
H221b .552(4) .246(3) .228(2) .048(9) Uiso ? ? 1.00000 ? ?
H221c .528(3) .252(3) .1494(19) .042(8) Uiso ? ? 1.00000 ? ?
H23 .572(3) -.054(3) .2386(15) .026(7) Uiso ? ? 1.00000 ? ?
H24 .773(3) -.263(2) .2231(13) .015(5) Uiso ? ? 1.00000 ? ?
H25 1.001(3) -.273(3) .1688(16) .029(7) Uiso ? ? 1.00000 ? ?
H26 1.019(3) -.071(2) .1313(14) .018(6) Uiso ? ? 1.00000 ? ?
H321a .734(4) .522(4) .081(2) .065(12) Uiso ? ? 1.00000 ? ?
H321b .877(5) .459(4) .049(2) .078(13) Uiso ? ? 1.00000 ? ?
H321c .761(3) .589(3) .0030(18) .040(8) Uiso ? ? 1.00000 ? ?
H33 .671(3) .551(3) -.0920(18) .039(8) Uiso ? ? 1.00000 ? ?
H34 .618(4) .424(4) -.156(2) .061(11) Uiso ? ? 1.00000 ? ?
H35 .659(3) .205(3) -.0996(17) .036(8) Uiso ? ? 1.00000 ? ?
H36 .758(3) .115(3) .0175(15) .025(6) Uiso ? ? 1.00000 ? ?

loop_
_atom_site_aniso_label
_atom_site_aniso_U_11
_atom_site_aniso_U_22
_atom_site_aniso_U_33
_atom_site_aniso_U_12
_atom_site_aniso_U_13
_atom_site_aniso_U_23
Ag1 .02291(8) .02518(8) .02452(7) -.00505(6) -.00125(6) -.01212(6)
Ag2 .01910(8) .03253(9) .03390(9) -.00535(7) -.00447(6) -.00554(7)
C1 .0182(9) .0238(9) .0222(9) -.0052(7) -.0019(7) -.0083(7)
N111 .0179(8) .0188(7) .0210(7) -.0048(6) -.0024(6) -.0054(6)
N112 .0250(9) .0202(8) .0247(8) -.0075(7) -.0051(7) -.0019(6)
C113 .0244(10) .0250(9) .0212(9) -.0109(8) -.0035(7) -.0031(7)
N114 .0197(8) .0228(8) .0232(8) -.0068(6) -.0013(6) -.0081(6)
C115 .0182(9) .0183(8) .0258(9) -.0043(7) -.0022(7) -.0064(7)
N121 .0180(8) .0204(7) .0232(8) -.0051(6) -.0023(6) -.0074(6)
N122 .0268(9) .0239(8) .0328(9) -.0070(7) -.0076(7) -.0112(7)
C123 .0249(10) .0238(9) .0300(10) -.0083(8) -.0082(8) -.0052(8)
N124 .0200(8) .0253(8) .0311(9) -.0056(7) -.0052(7) -.0075(7)
C125 .0202(9) .0219(9) .0321(10) -.0053(8) -.0012(8) -.0114(8)
C2 .0328(12) .0251(10) .0300(11) -.0005(9) -.0102(9) -.0093(8)
N211 .0214(8) .0205(7) .0248(8) -.0046(6) -.0027(6) -.0060(6)
N212 .0228(9) .0482(12) .0285(10) -.0119(9) .0009(8) -.0097(9)
C213 .0280(11) .0386(12) .0248(10) -.0148(10) -.0015(8) -.0043(9)
N214 .0230(9) .0337(10) .0361(10) -.0100(8) -.0058(8) -.0111(8)
C215 .0208(10) .0279(10) .0329(11) -.0106(8) .0019(8) -.0115(8)
N221 .0241(9) .0205(8) .0260(8) -.0055(7) -.0050(7) -.0058(6)
N222 .0272(10) .0228(8) .0442(11) -.0093(8) -.0085(8) -.0049(8)
C223 .0256(11) .0204(9) .0359(11) -.0082(8) -.0057(9) -.0032(8)
N224 .0219(9) .0253(8) .0257(8) -.0071(7) -.0035(7) -.0042(7)
C225 .0270(11) .0247(10) .0268(10) -.0101(8) -.0060(8) -.0051(8)
P .0167(2) .0165(2) .0165(2) -.00548(17) -.00208(16) -.00404(16)
C11 .0176(8) .0173(8) .0213(8) -.0058(7) -.0015(7) -.0058(6)
C12 .0223(10) .0191(8) .0269(9) -.0073(7) -.0053(7) -.0058(7)
C121 .0302(12) .0367(13) .0227(10) -.0122(10) -.0086(9) -.0004(9)
C13 .0208(10) .0250(10) .0404(12) -.0066(8) -.0075(9) -.0092(9)
C14 .0212(11) .0312(11) .0458(14) -.0109(9) -.0005(10) -.0099(10)
C15 .0262(11) .0302(11) .0347(12) -.0138(9) .0065(9) -.0092(9)
C16 .0225(10) .0232(9) .0221(9) -.0083(8) -.0001(7) -.0050(7)
C21 .0191(9) .0194(8) .0164(8) -.0076(7) -.0024(6) -.0031(6)
C22 .0198(9) .0248(9) .0191(8) -.0087(7) -.0049(7) -.0028(7)
C221 .0180(10) .0289(11) .0339(12) -.0072(8) -.0000(8) -.0066(9)
C23 .0252(10) .0302(10) .0251(10) -.0161(9) -.0045(8) -.0007(8)
C24 .0377(13) .0260(10) .0249(10) -.0189(10) -.0072(9) .0009(8)
C25 .0291(11) .0187(9) .0278(10) -.0082(8) -.0055(8) -.0021(7)
C26 .0210(9) .0199(8) .0228(9) -.0069(7) -.0016(7) -.0044(7)
C31 .0187(9) .0190(8) .0187(8) -.0060(7) -.0038(6) -.0030(6)
C32 .0233(10) .0207(9) .0243(9) -.0080(8) -.0053(7) .0002(7)
C321 .0554(18) .0263(11) .0342(13) -.0217(12) -.0140(12) .0022(10)
C33 .0320(12) .0273(11) .0304(11) -.0117(9) -.0103(9) .0066(9)
C34 .0399(14) .0408(13) .0277(11) -.0160(12) -.0179(10) .0052(10)
C35 .0396(14) .0378(12) .0297(11) -.0176(11) -.0155(10) -.0043(9)
C36 .0286(11) .0240(9) .0238(9) -.0085(8) -.0076(8) -.0050(7)
N1 .0237(9) .0211(8) .0279(9) -.0073(7) .0037(7) -.0074(7)
O11 .0395(10) .0392(10) .0270(8) -.0141(8) -.0063(7) -.0027(7)
O12 .0416(10) .0215(7) .0273(8) -.0068(7) -.0066(7) -.0033(6)
O13 .0567(13) .0383(10) .0522(12) -.0307(10) -.0012(10) -.0019(9)
N2 .0268(9) .0269(8) .0227(8) -.0140(7) -.0040(7) -.0059(6)
O21 .0355(10) .0431(10) .0253(8) -.0193(8) -.0081(7) .0053(7)
O22 .0319(9) .0555(11) .0290(8) -.0247(9) .0026(7) -.0119(8)
O23 .0310(9) .0345(9) .0344(9) -.0095(7) -.0128(7) -.0007(7)

loop_
_atom_sites_solution_primary
?

loop_
_atom_type_symbol
_atom_type_description
_atom_type_oxidation_number
_atom_type_number_in_cell
_atom_type_scat_dispersion_real
_atom_type_scat_dispersion_imag
_atom_type_scat_source
C ? 0 62 .002 .002 'Int Tables Vol IV Tables 2.2B and 2.3.1'
H ? 0 66 0 0 'Int Tables Vol IV Tables 2.2B and 2.3.1'
Ag ? 0 4 -1.085 1.101 'Int Tables Vol IV Tables 2.2B and 2.3.1'
N ? 0 28 .004 .003 'Int Tables Vol IV Tables 2.2B and 2.3.1'
O ? 0 12 .008 .006 'Int Tables Vol IV Tables 2.2B and 2.3.1'
P ? 0 2 .09 .095 'Int Tables Vol IV Tables 2.2B and 2.3.1'

loop_
_diffrn_attenuator_code
_diffrn_attenuator_scale
? ?

loop_
_geom_angle_atom_site_label_1
_geom_angle_atom_site_label_2
_geom_angle_atom_site_label_3
_geom_angle_site_symmetry_1
_geom_angle_site_symmetry_2
_geom_angle_site_symmetry_3
_geom_angle
_geom_angle_publ_flag
N114 Ag1 N214 . . . 90.09(8) ?
N114 Ag1 P . . . 151.97(6) ?
N114 Ag1 O11 . . . 90.11(6) ?
N214 Ag1 P . . . 109.23(5) ?
N214 Ag1 O11 . . . 116.75(7) ?
P Ag1 O11 . . . 98.49(5) ?
N124 Ag2 N224 . . '1 365' 169.21(9) ?
N124 Ag2 O11 . . '1 465' 104.08(8) ?
N124 Ag2 O12 . . '1 465' 79.23(8) ?
N224 Ag2 O11 '1 365' . '1 465' 86.25(7) ?
N224 Ag2 O12 '1 365' . '1 465' 110.69(7) ?
O11 Ag2 O12 '1 465' . '1 465' 46.54(5) ?
N111 C1 N121 . . . 110.10(19) ?
N111 C1 H1a . . . 109.1(16) ?
N111 C1 H1b . . . 108.9(16) ?
N121 C1 H1a . . . 108.6(16) ?
N121 C1 H1b . . . 111(2) ?
H1a C1 H1b . . . 109(3) ?
C1 N111 N112 . . . 122.70(15) ?
C1 N111 C115 . . . 126.55(17) ?
N112 N111 C115 . . . 110.74(16) ?
N111 N112 C113 . . . 101.97(15) ?
N112 C113 N114 . . . 114.60(18) ?
N112 C113 H113 . . . 121.7(18) ?
N114 C113 H113 . . . 123.6(17) ?
Ag1 N114 C113 . . . 133.72(14) ?
Ag1 N114 C115 . . . 122.97(13) ?
C113 N114 C115 . . . 103.27(16) ?
N111 C115 N114 . . . 109.42(17) ?
N111 C115 H115 . . . 122.5(14) ?
N114 C115 H115 . . . 128.1(14) ?
C1 N121 N122 . . . 120.92(16) ?
C1 N121 C125 . . . 128.5(2) ?
N122 N121 C125 . . . 110.4(2) ?
N121 N122 C123 . . . 102.39(19) ?
N122 C123 N124 . . . 114.3(3) ?
N122 C123 H123 . . . 123.4(15) ?
N124 C123 H123 . . . 122.3(15) ?
Ag2 N124 C123 . . . 125.2(2) ?
Ag2 N124 C125 . . . 130.79(16) ?
C123 N124 C125 . . . 103.64(19) ?
N121 C125 N124 . . . 109.3(2) ?
N121 C125 H125 . . . 121.4(19) ?
N124 C125 H125 . . . 129.0(18) ?
N211 C2 N221 . . . 109.8(2) ?
N211 C2 H2a . . . 103(2) ?
N211 C2 H2b . . . 114.0(16) ?
N221 C2 H2a . . . 113.2(18) ?
N221 C2 H2b . . . 104.5(15) ?
H2a C2 H2b . . . 113(3) ?
C2 N211 N212 . . . 122.0(2) ?
C2 N211 C215 . . . 128.4(2) ?
N212 N211 C215 . . . 109.6(2) ?
N211 N212 C213 . . . 101.7(2) ?
N212 C213 N214 . . . 115.8(2) ?
N212 C213 H213 . . . 124(2) ?
N214 C213 H213 . . . 121(2) ?
Ag1 N214 C213 . . . 129.4(2) ?
Ag1 N214 C215 . . . 106.05(18) ?
C213 N214 C215 . . . 102.1(2) ?
N211 C215 N214 . . . 110.8(2) ?
N211 C215 H215 . . . 124(3) ?
N214 C215 H215 . . . 125(3) ?
C2 N221 N222 . . . 122.5(2) ?
C2 N221 C225 . . . 127.0(3) ?
N222 N221 C225 . . . 110.36(18) ?
N221 N222 C223 . . . 102.3(2) ?
N222 C223 N224 . . . 114.3(2) ?
N222 C223 H223 . . . 125(2) ?
N224 C223 H223 . . . 121(2) ?
C223 N224 C225 . . . 103.5(2) ?
C223 N224 Ag2 . . '1 745' 130.33(14) ?
C225 N224 Ag2 . . '1 745' 126.1(2) ?
N221 C225 N224 . . . 109.6(3) ?
N221 C225 H225 . . . 121.7(16) ?
N224 C225 H225 . . . 128.6(16) ?
Ag1 P C11 . . . 109.85(8) ?
Ag1 P C21 . . . 117.49(6) ?
Ag1 P C31 . . . 114.02(6) ?
C11 P C21 . . . 104.79(9) ?
C11 P C31 . . . 105.66(9) ?
C21 P C31 . . . 104.01(11) ?
P C11 C12 . . . 120.01(14) ?
P C11 C16 . . . 120.64(16) ?
C12 C11 C16 . . . 119.2(2) ?
C11 C12 C121 . . . 122.7(2) ?
C11 C12 C13 . . . 118.7(2) ?
C121 C12 C13 . . . 118.5(2) ?
C12 C121 H121a . . . 113(3) ?
C12 C121 H121b . . . 116(3) ?
C12 C121 H121c . . . 114(3) ?
H121a C121 H121b . . . 118(4) ?
H121a C121 H121c . . . 98(4) ?
H121b C121 H121c . . . 95(4) ?
C12 C13 C14 . . . 121.2(2) ?
C12 C13 H13 . . . 118.5(17) ?
C14 C13 H13 . . . 120.3(17) ?
C13 C14 C15 . . . 120.3(2) ?
C13 C14 H14 . . . 122(2) ?
C15 C14 H14 . . . 118(2) ?
C14 C15 C16 . . . 119.4(2) ?
C14 C15 H15 . . . 129(2) ?
C16 C15 H15 . . . 111(2) ?
C11 C16 C15 . . . 121.1(2) ?
C11 C16 H16 . . . 119.7(16) ?
C15 C16 H16 . . . 119.2(17) ?
P C21 C22 . . . 120.30(14) ?
P C21 C26 . . . 120.03(18) ?
C22 C21 C26 . . . 119.7(2) ?
C21 C22 C221 . . . 122.3(2) ?
C21 C22 C23 . . . 118.10(17) ?
C221 C22 C23 . . . 119.6(2) ?
C22 C221 H221a . . . 108.9(18) ?
C22 C221 H221b . . . 115.3(19) ?
C22 C221 H221c . . . 113.1(17) ?
H221a C221 H221b . . . 110(3) ?
H221a C221 H221c . . . 108(3) ?
H221b C221 H221c . . . 101(3) ?
C22 C23 C24 . . . 121.8(2) ?
C22 C23 H23 . . . 117.8(16) ?
C24 C23 H23 . . . 120.3(16) ?
C23 C24 C25 . . . 119.9(3) ?
C23 C24 H24 . . . 120.3(13) ?
C25 C24 H24 . . . 119.9(13) ?
C24 C25 C26 . . . 119.17(18) ?
C24 C25 H25 . . . 120(2) ?
C26 C25 H25 . . . 121(2) ?
C21 C26 C25 . . . 121.4(2) ?
C21 C26 H26 . . . 119.1(17) ?
C25 C26 H26 . . . 119.5(16) ?
P C31 C32 . . . 121.0(2) ?
P C31 C36 . . . 119.67(15) ?
C32 C31 C36 . . . 119.3(2) ?
C31 C32 C321 . . . 122.7(2) ?
C31 C32 C33 . . . 118.4(3) ?
C321 C32 C33 . . . 118.9(2) ?
C32 C321 H321a . . . 113(4) ?
C32 C321 H321b . . . 112(3) ?
C32 C321 H321c . . . 111(2) ?
H321a C321 H321b . . . 101(4) ?
H321a C321 H321c . . . 104(3) ?
H321b C321 H321c . . . 115(4) ?
C32 C33 C34 . . . 122.1(2) ?
C32 C33 H33 . . . 117(2) ?
C34 C33 H33 . . . 121(2) ?
C33 C34 C35 . . . 119.9(3) ?
C33 C34 H34 . . . 122(3) ?
C35 C34 H34 . . . 118(3) ?
C34 C35 C36 . . . 119.3(3) ?
C34 C35 H35 . . . 122.0(16) ?
C36 C35 H35 . . . 118.8(16) ?
C31 C36 C35 . . . 121.2(2) ?
C31 C36 H36 . . . 121(2) ?
C35 C36 H36 . . . 117(2) ?
O11 N1 O12 . . . 119.8(2) ?
O11 N1 O13 . . . 121.0(2) ?
O12 N1 O13 . . . 119.3(2) ?
Ag1 O11 N1 . . . 107.04(17) ?
Ag1 O11 Ag2 . . '1 645' 143.84(8) ?
N1 O11 Ag2 . . '1 645' 97.74(13) ?
N1 O12 Ag2 . . '1 645' 95.81(16) ?
O21 N2 O22 . . . 119.79(18) ?
O21 N2 O23 . . . 120.31(19) ?
O22 N2 O23 . . . 119.90(17) ?

loop_
_geom_bond_atom_site_label_1
_geom_bond_atom_site_label_2
_geom_bond_site_symmetry_1
_geom_bond_site_symmetry_2
_geom_bond_distance
_geom_bond_publ_flag
Ag1 N114 . . 2.2161(16) ?
Ag1 N214 . . 2.565(3) ?
Ag1 P . . 2.3896(6) ?
Ag1 O11 . . 2.6722(19) ?
Ag2 N124 . . 2.1337(17) ?
Ag2 N224 . '1 365' 2.1335(18) ?
Ag2 O11 . '1 465' 2.731(2) ?
Ag2 O12 . '1 465' 2.755(2) ?
C1 N111 . . 1.442(2) ?
C1 N121 . . 1.453(3) ?
C1 H1a . . .96(4) ?
C1 H1b . . .87(2) ?
N111 N112 . . 1.360(2) ?
N111 C115 . . 1.329(2) ?
N112 C113 . . 1.318(3) ?
C113 N114 . . 1.358(3) ?
C113 H113 . . .85(3) ?
N114 C115 . . 1.327(3) ?
C115 H115 . . .98(3) ?
N121 N122 . . 1.361(4) ?
N121 C125 . . 1.329(2) ?
N122 C123 . . 1.312(3) ?
C123 N124 . . 1.355(3) ?
C123 H123 . . .92(4) ?
N124 C125 . . 1.324(4) ?
C125 H125 . . .88(4) ?
C2 N211 . . 1.453(3) ?
C2 N221 . . 1.445(3) ?
C2 H2a . . .92(3) ?
C2 H2b . . .99(4) ?
N211 N212 . . 1.364(3) ?
N211 C215 . . 1.329(3) ?
N212 C213 . . 1.312(4) ?
C213 N214 . . 1.352(3) ?
C213 H213 . . .91(3) ?
N214 C215 . . 1.319(3) ?
C215 H215 . . .84(3) ?
N221 N222 . . 1.365(4) ?
N221 C225 . . 1.327(3) ?
N222 C223 . . 1.316(3) ?
C223 N224 . . 1.358(4) ?
C223 H223 . . .97(4) ?
N224 C225 . . 1.325(3) ?
C225 H225 . . .92(4) ?
P C11 . . 1.827(2) ?
P C21 . . 1.832(2) ?
P C31 . . 1.833(2) ?
C11 C12 . . 1.410(3) ?
C11 C16 . . 1.401(3) ?
C12 C121 . . 1.503(3) ?
C12 C13 . . 1.396(3) ?
C121 H121a . . .82(6) ?
C121 H121b . . .87(4) ?
C121 H121c . . .89(4) ?
C13 C14 . . 1.390(4) ?
C13 H13 . . .94(3) ?
C14 C15 . . 1.381(4) ?
C14 H14 . . .94(4) ?
C15 C16 . . 1.393(4) ?
C15 H15 . . .91(3) ?
C16 H16 . . .89(3) ?
C21 C22 . . 1.409(3) ?
C21 C26 . . 1.395(2) ?
C22 C221 . . 1.507(3) ?
C22 C23 . . 1.395(4) ?
C221 H221a . . .90(4) ?
C221 H221b . . .91(4) ?
C221 H221c . . .94(3) ?
C23 C24 . . 1.391(3) ?
C23 H23 . . .97(3) ?
C24 C25 . . 1.386(4) ?
C24 H24 . . .95(3) ?
C25 C26 . . 1.391(4) ?
C25 H25 . . .97(2) ?
C26 H26 . . .88(3) ?
C31 C32 . . 1.410(3) ?
C31 C36 . . 1.396(4) ?
C32 C321 . . 1.511(5) ?
C32 C33 . . 1.391(3) ?
C321 H321a . . .87(4) ?
C321 H321b . . .92(5) ?
C321 H321c . . .97(3) ?
C33 C34 . . 1.376(5) ?
C33 H33 . . .89(3) ?
C34 C35 . . 1.386(4) ?
C34 H34 . . .92(4) ?
C35 C36 . . 1.393(3) ?
C35 H35 . . .96(4) ?
C36 H36 . . .96(3) ?
N1 O11 . . 1.239(3) ?
N1 O12 . . 1.267(2) ?
N1 O13 . . 1.239(4) ?
N2 O21 . . 1.247(2) ?
N2 O22 . . 1.259(3) ?
N2 O23 . . 1.248(2) ?

loop_
_geom_hbond_atom_site_label_D
_geom_hbond_atom_site_label_H
_geom_hbond_atom_site_label_A
_geom_hbond_site_symmetry_D
_geom_hbond_site_symmetry_H
_geom_hbond_site_symmetry_A
_geom_hbond_distance_DH
_geom_hbond_distance_HA
_geom_hbond_distance_DA
_geom_hbond_angle_DHA
_geom_hbond_publ_flag
? ? ? ? ? ? ? ? ? ? ?

loop_
_geom_torsion_atom_site_label_1
_geom_torsion_atom_site_label_2
_geom_torsion_atom_site_label_3
_geom_torsion_atom_site_label_4
_geom_torsion_site_symmetry_1
_geom_torsion_site_symmetry_2
_geom_torsion_site_symmetry_3
_geom_torsion_site_symmetry_4
_geom_torsion
_geom_torsion_publ_flag
? ? ? ? ? ? ? ? ? ?
